data_2002647
loop_
_publ_author_name
'Osterloh, D'
'Mueller-Buschbaum, Hk'

_publ_section_title
;
Zur Kenntnis von Sr Co2 V2 O8 und Sr Co2 (As O4)2
;
_journal_name_full
;
Zeitschrift fuer Naturforschung, Teil B. Anorganische Chemie,
Organische Chemie (42,1987-)
;
_journal_page_first 923
_journal_page_last 926
_journal_volume 49
_journal_year 1994
_chemical_formula_structural 'Sr (Co2 V2 O8)'
_chemical_formula_sum 'Co2 O8 Sr V2'
_chemical_name_systematic 'Strontium dicobaltodivanadate'
_space_group_IT_number 110
_symmetry_cell_setting tetragonal
_symmetry_Int_Tables_number 110
_symmetry_space_group_name_Hall 'I 4bw -2c'
_symmetry_space_group_name_H-M 'I 41 c d'
_cell_angle_alpha 90
_cell_angle_beta 90
_cell_angle_gamma 90
_cell_formula_units_Z 8
_cell_length_a 12.267(1)
_cell_length_b 12.267(1)
_cell_length_c 8.424(1)
_cell_volume 1267.6
_refine_ls_R_factor_all 0.073
_cod_database_code 2002647

loop_
_symmetry_equiv_pos_as_xyz
x,y,z
-x,y,1/2+z
y,1/2-x,1/4+z
y,1/2+x,3/4+z
-x,-y,z
x,-y,1/2+z
-y,1/2+x,1/4+z
-y,1/2-x,3/4+z
1/2+x,1/2+y,1/2+z
1/2-x,1/2+y,z
1/2+y,-x,3/4+z
1/2+y,x,1/4+z
1/2-x,1/2-y,1/2+z
1/2+x,1/2-y,z
1/2-y,x,3/4+z
1/2-y,-x,1/4+z

loop_
_atom_site_label
_atom_site_type_symbol
_atom_site_symmetry_multiplicity
_atom_site_Wyckoff_symbol
_atom_site_fract_x
_atom_site_fract_y
_atom_site_fract_z
_atom_site_occupancy
_atom_site_attached_hydrogens
_atom_site_calc_flag
Sr1 Sr2+ 8 a 0. 0. 0. 1. 0 d
Co1 Co2+ 16 b 0.3292(5) 0.3335(5) 0.2212(4) 1. 0 d
V1 V5+ 16 b 0.2608(4) 0.0800(4) 0.0934(7) 1. 0 d
O1 O2- 16 b 0.145(1) 0.501(1) 0.002(2) 1. 0 d
O2 O2- 16 b 0.344(1) 0.668(1) 0.713(1) 1. 0 d
O3 O2- 16 b 0.160(1) 0.684(1) 0.713(1) 1. 0 d
O4 O2- 16 b 0.324(1) 0.498(1) 0.191(1) 1. 0 d

loop_
_atom_type_symbol
_atom_type_oxidation_number
Sr2+ 2.000
Co2+ 2.000
V5+ 5.000
O2- -2.000
